data_2203140
loop_
_publ_author_name
'Tursina, Anna I.'
'Gribanov, Alexandr V.'
'No\"el, Henri'
'Rogl, Peter'
'Seropegin, Yuri D.'

_publ_section_title
;
 Er~36~Pt~102{-~<i>x</i>}Si~32~ (<i>x</i> = 2.6), a new structure type
 of a ternary intermetallic silicide
;
_journal_issue 2
_journal_name_full 'Acta Crystallographica Section E'
_journal_page_first i8
_journal_page_last i9
_journal_paper_doi 10.1107/S1600536803029398
_journal_volume 60
_journal_year 2004
_chemical_formula_moiety 'Er36 Pt99.39 Si32'
_chemical_formula_sum 'Er36 Pt99.39 Si32'
_chemical_formula_weight 26308.84
_chemical_name_systematic
;
erbium platinum silidide
;
_space_group_IT_number 136
_symmetry_cell_setting tetragonal
_symmetry_space_group_name_Hall '-P 4n 2n'
_symmetry_space_group_name_H-M 'P 42/m n m'
_atom_sites_solution_primary direct
_atom_sites_solution_secondary difmap
_audit_creation_method SHELXL97
_cell_angle_alpha 90.00
_cell_angle_beta 90.00
_cell_angle_gamma 90.00
_cell_formula_units_Z 1
_cell_length_a 18.67230(10)
_cell_length_b 18.67230(10)
_cell_length_c 8.17340(10)
_cell_measurement_reflns_used 10500
_cell_measurement_temperature 293(2)
_cell_measurement_theta_max 42.11
_cell_measurement_theta_min 2.40
_cell_volume 2849.70(4)
_computing_cell_refinement 'DENZO (Otwinowski & Minor, 1998)'
_computing_data_collection 'COLLECT (Nonius, 1998)'
_computing_data_reduction DENZO
_computing_molecular_graphics 'ORTEP-3 (Farrugia, 1997) and DIAMOND (Branderburg, 1998)'
_computing_publication_material 'SHELXL97 and STIDY (Parth\'e, 1993)'
_computing_structure_refinement 'SHELXL97 (Sheldrick, 1997)'
_computing_structure_solution 'SHELXS97 (Sheldrick, 1997)'
_diffrn_ambient_temperature 293(2)
_diffrn_measured_fraction_theta_full 0.994
_diffrn_measured_fraction_theta_max 0.994
_diffrn_measurement_device_type 'Nonius KappaCCD'
_diffrn_measurement_method CCD
_diffrn_radiation_monochromator graphite
_diffrn_radiation_source 'fine-focus sealed tube'
_diffrn_radiation_type MoK\a
_diffrn_radiation_wavelength 0.71073
_diffrn_reflns_av_R_equivalents 0.0631
_diffrn_reflns_av_sigmaI/netI 0.0471
_diffrn_reflns_limit_h_max 31
_diffrn_reflns_limit_h_min -31
_diffrn_reflns_limit_k_max 31
_diffrn_reflns_limit_k_min -31
_diffrn_reflns_limit_l_max 13
_diffrn_reflns_limit_l_min -13
_diffrn_reflns_number 12063
_diffrn_reflns_theta_full 36.50
_diffrn_reflns_theta_max 36.50
_diffrn_reflns_theta_min 2.72
_diffrn_standards_decay_% 0
_exptl_absorpt_coefficient_mu 147.869
_exptl_absorpt_correction_T_max 0.0400
_exptl_absorpt_correction_T_min 0.0085
_exptl_absorpt_correction_type sphere
_exptl_absorpt_process_details '(WinGX; Farrugia, 1998)'
_exptl_crystal_colour metallic_dark_grey
_exptl_crystal_density_diffrn 15.330
_exptl_crystal_density_method 'not measured'
_exptl_crystal_description prism
_exptl_crystal_F_000 10648.3
_exptl_crystal_size_max 0.06
_exptl_crystal_size_mid 0.06
_exptl_crystal_size_min 0.06
_refine_diff_density_max 5.775
_refine_diff_density_min -5.134
_refine_ls_extinction_coef 0.000061(10)
_refine_ls_extinction_expression Fc^*^=kFc[1+0.001xFc^2^\l^3^/sin(2\q)]^-1/4^
_refine_ls_extinction_method SHELXL97
_refine_ls_goodness_of_fit_ref 1.135
_refine_ls_matrix_type full
_refine_ls_number_parameters 138
_refine_ls_number_reflns 3795
_refine_ls_number_restraints 0
_refine_ls_restrained_S_all 1.135
_refine_ls_R_factor_all 0.0579
_refine_ls_R_factor_gt 0.0492
_refine_ls_shift/su_max 0.000
_refine_ls_shift/su_mean 0.000
_refine_ls_structure_factor_coef Fsqd
_refine_ls_weighting_details 'calc w = 1/[\s^2^(Fo^2^)+(0.0717P)^2^+50.7015P] where P = (Fo^2^+2Fc^2^)/3'
_refine_ls_weighting_scheme calc
_refine_ls_wR_factor_gt 0.1285
_refine_ls_wR_factor_ref 0.1350
_reflns_number_gt 3190
_reflns_number_total 3817
_reflns_threshold_expression I>2\s(I)
_cod_data_source_file br6132.cif
_cod_data_source_block I
_cod_database_code 2203140
_cod_database_fobs_code 2203140

loop_
_symmetry_equiv_pos_as_xyz
'x, y, z'
'x+1/2, -y+1/2, -z+1/2'
'-x, -y, z'
'-x+1/2, y+1/2, -z+1/2'
'y, x, -z'
'y+1/2, -x+1/2, z+1/2'
'-y+1/2, x+1/2, z+1/2'
'-y, -x, -z'
'-x, -y, -z'
'-x-1/2, y-1/2, z-1/2'
'x, y, -z'
'x-1/2, -y-1/2, z-1/2'
'-y, -x, z'
'-y-1/2, x-1/2, -z-1/2'
'y-1/2, -x-1/2, -z-1/2'
'y, x, z'

loop_
_atom_site_label
_atom_site_fract_x
_atom_site_fract_y
_atom_site_fract_z
_atom_site_U_iso_or_equiv
_atom_site_adp_type
_atom_site_calc_flag
_atom_site_refinement_flags
_atom_site_occupancy
_atom_site_type_symbol
Si1 0.0548(7) 0.0698(7) 0.2876(14) 0.039(4) Uani d P 0.50 Si
Pt1 0.06033(2) 0.40515(2) 0.25012(4) 0.01413(11) Uani d . 1 Pt
Pt2 0.07103(3) 0.19432(3) 0.23704(6) 0.02261(12) Uani d . 1 Pt
Si2 0.20443(19) 0.4993(2) 0.2519(4) 0.0151(6) Uani d . 1 Si
Pt3 0.21521(2) 0.37109(2) 0.25191(5) 0.01442(10) Uani d . 1 Pt
Pt4 0.42114(5) 0.43737(5) 0.25608(9) 0.0180(3) Uani d P 0.50 Pt
Pt5 0.21672(3) 0.21672(3) 0.23891(8) 0.01692(13) Uani d S 1 Pt
Si3 0.33947(19) 0.33947(19) 0.2517(5) 0.0159(8) Uani d S 1 Si
Pt6 0.04252(3) 0.64964(3) 0.0000 0.01433(12) Uani d S 1 Pt
Er1 0.04439(4) 0.81581(4) 0.0000 0.02062(15) Uani d S 1 Er
Er2 0.12539(4) 0.30500(4) 0.0000 0.01736(14) Uani d S 1 Er
Pt7 0.15219(3) 0.46127(3) 0.0000 0.01493(12) Uani d S 1 Pt
Er3 0.20710(4) 0.62733(4) 0.0000 0.01616(14) Uani d S 1 Er
Er4 0.32113(4) 0.46024(4) 0.0000 0.01721(14) Uani d S 1 Er
Pt8 0.21127(3) 0.78873(3) 0.0000 0.01371(15) Uani d S 1 Pt
Pt9 0.37300(4) 0.62700(4) 0.0000 0.02164(19) Uani d S 1 Pt
Pt10 0.49036(7) 0.50964(7) 0.0000 0.0209(5) Uani d SP 0.50 Pt
Pt11 0.0314(2) 0.0314(2) 0.0000 0.0113(12) Uani d SP 0.191(7) Pt
Pt12 0.05922(11) 0.05922(11) 0.0000 0.0381(6) Uani d SP 0.809(7) Pt
Pt13 0.14128(15) 0.14128(15) 0.0000 0.0260(9) Uani d SP 0.347(6) Pt
Pt14 0.29291(3) 0.29291(3) 0.0000 0.01493(15) Uani d S 1 Pt
Er5 0.0000 0.5000 0.0000 0.01368(17) Uani d S 1 Er

loop_
_atom_site_aniso_label
_atom_site_aniso_U_11
_atom_site_aniso_U_22
_atom_site_aniso_U_33
_atom_site_aniso_U_12
_atom_site_aniso_U_13
_atom_site_aniso_U_23
Si1 0.036(8) 0.024(5) 0.057(5) 0.000(6) -0.012(4) -0.015(4)
Pt1 0.01330(18) 0.01368(18) 0.01540(18) -0.00072(13) 0.00006(11) -0.00038(11)
Pt2 0.0185(2) 0.0257(2) 0.0237(2) 0.00372(17) -0.00076(15) 0.00650(16)
Si2 0.0149(13) 0.0153(13) 0.0151(13) 0.0016(11) -0.0013(9) -0.0009(9)
Pt3 0.01344(17) 0.01324(18) 0.0166(2) 0.00090(13) -0.00018(11) -0.00008(11)
Pt4 0.0173(5) 0.0185(5) 0.0182(3) -0.0042(5) 0.0016(2) 0.0003(2)
Pt5 0.01449(16) 0.01449(16) 0.0218(3) -0.00067(19) -0.00120(13) -0.00120(13)
Si3 0.0156(12) 0.0156(12) 0.0166(18) -0.0042(16) 0.0000(9) 0.0000(9)
Pt6 0.0154(2) 0.0132(2) 0.0144(2) 0.00010(17) 0.000 0.000
Er1 0.0184(3) 0.0203(3) 0.0231(3) -0.0045(3) 0.000 0.000
Er2 0.0151(3) 0.0203(3) 0.0166(3) -0.0017(2) 0.000 0.000
Pt7 0.0146(2) 0.0154(2) 0.0149(2) 0.00111(18) 0.000 0.000
Er3 0.0163(3) 0.0140(3) 0.0181(3) 0.0010(2) 0.000 0.000
Er4 0.0164(3) 0.0148(3) 0.0205(3) 0.0018(2) 0.000 0.000
Pt8 0.0134(2) 0.0134(2) 0.0144(3) 0.0004(2) 0.000 0.000
Pt9 0.0243(3) 0.0243(3) 0.0162(3) -0.0084(3) 0.000 0.000
Pt10 0.0225(8) 0.0225(8) 0.0177(6) -0.0073(9) 0.000 0.000
Pt11 0.0111(16) 0.0111(16) 0.0117(16) -0.0007(14) 0.000 0.000
Pt12 0.0439(9) 0.0439(9) 0.0265(7) 0.0109(10) 0.000 0.000
Pt13 0.0317(12) 0.0317(12) 0.0146(11) 0.0192(12) 0.000 0.000
Pt14 0.0149(2) 0.0149(2) 0.0149(3) 0.0004(2) 0.000 0.000
Er5 0.0133(4) 0.0131(4) 0.0147(4) -0.0004(3) 0.000 0.000

loop_
_atom_type_symbol
_atom_type_description
_atom_type_scat_dispersion_real
_atom_type_scat_dispersion_imag
_atom_type_scat_source
Er Er -0.2586 4.9576 'International Tables Vol C Tables 4.2.6.8 and 6.1.1.4'
Pt Pt -1.7033 8.3905 'International Tables Vol C Tables 4.2.6.8 and 6.1.1.4'
Si Si 0.0817 0.0704 'International Tables Vol C Tables 4.2.6.8 and 6.1.1.4'

loop_
_geom_angle_atom_site_label_1
_geom_angle_atom_site_label_2
_geom_angle_atom_site_label_3
_geom_angle_site_symmetry_1
_geom_angle_site_symmetry_3
_geom_angle
_geom_angle_publ_flag
Si1 Si1 Pt4 16 15_566 138.6(3) no
Si1 Si1 Pt10 16 10_656 84.9(4) no
Pt4 Si1 Pt10 15_566 10_656 78.0(4) no
Si1 Si1 Pt12 16 . 85.2(4) no
Pt4 Si1 Pt12 15_566 . 83.2(4) no

loop_
_geom_bond_atom_site_label_1
_geom_bond_atom_site_label_2
_geom_bond_site_symmetry_2
_geom_bond_distance
_geom_bond_publ_flag
Si1 Si1 16 0.40(3) no
Si1 Pt4 15_566 2.227(13) ?
Si1 Pt10 10_656 2.232(13) ?
Si1 Pt12 . 2.360(12) ?
Si1 Pt2 . 2.382(13) ?
Si1 Pt9 10_656 2.444(9) ?
Si1 Pt11 . 2.495(11) ?
Si1 Pt4 2_455 2.524(12) ?
Si1 Pt4 4_545 2.538(14) ?
Si1 Pt10 2_455 2.580(12) ?
Si1 Pt2 16 2.639(13) ?
Si1 Pt4 14_656 2.802(13) ?
Pt1 Si2 15_566 2.342(4) ?
Pt1 Pt6 6_455 2.8120(6) ?
Pt1 Pt7 . 2.8669(6) ?
Pt1 Er5 6_455 2.9286(4) ?
Pt1 Er5 . 2.9300(4) ?
Pt1 Pt7 6_455 2.9562(6) ?
Pt1 Pt3 . 2.9612(6) ?
Pt1 Pt1 15_566 2.9683(6) ?
Pt1 Pt1 14_666 2.9684(6) ?
Pt1 Pt6 9_565 2.9856(6) ?
Pt1 Er2 . 3.0252(7) ?
Pt1 Er3 6_455 3.1827(7) ?
Pt2 Si2 15_566 2.319(4) ?
Pt2 Pt13 . 2.5407(6) ?
Pt2 Si1 16 2.639(13) ?
Pt2 Pt9 10_656 2.7003(5) ?
Pt2 Pt5 . 2.7524(8) ?
Pt2 Er1 9_565 2.9041(8) ?
Pt2 Er4 6_455 2.9971(7) ?
Pt2 Er2 . 3.0091(8) ?
Pt2 Er3 6_455 3.0187(7) ?
Pt2 Pt12 . 3.1885(19) ?
Si2 Pt2 14_666 2.319(4) ?
Si2 Pt1 14_666 2.342(4) ?
Si2 Pt7 . 2.386(3) ?
Si2 Pt6 6_455 2.401(3) ?
Si2 Pt3 . 2.402(4) ?
Si2 Er1 6_455 3.017(3) ?
Si2 Er4 . 3.085(3) ?
Si2 Er2 14_666 3.113(3) ?
Si2 Er3 . 3.156(4) ?
Pt3 Si3 . 2.394(3) ?
Pt3 Pt6 6_455 2.8658(6) ?
Pt3 Pt5 . 2.8845(7) ?
Pt3 Pt8 10_656 2.8916(4) ?
Pt3 Pt7 . 2.9085(6) ?
Pt3 Pt14 . 2.9112(4) ?
Pt3 Er2 . 2.9283(6) ?
Pt3 Er3 6_455 2.9893(6) ?
Pt3 Er1 6_455 3.1829(8) ?
Pt3 Er4 . 3.3048(8) ?
Pt4 Pt4 16 0.429(2) no
Pt4 Si1 14_666 2.227(13) ?
Pt4 Si3 . 2.381(5) ?
Pt4 Si1 2 2.524(12) ?
Pt4 Si1 4 2.538(14) ?
Pt4 Si1 15_666 2.802(13) ?
Pt4 Pt11 10_666 2.8007(15) ?
Pt4 Pt10 . 2.8058(8) ?
Pt4 Er1 6_455 2.8211(10) ?
Pt4 Er4 . 2.8373(10) ?
Pt4 Pt10 9_665 2.8444(9) ?
Pt4 Pt11 2 2.925(2) ?
Pt5 Pt2 16 2.7524(8) ?
Pt5 Pt13 . 2.790(3) ?
Pt5 Pt14 . 2.8036(9) ?
Pt5 Pt8 10_656 2.8583(8) ?
Pt5 Pt3 16 2.8845(7) ?
Pt5 Er3 6_455 3.0600(7) ?
Pt5 Er3 10_656 3.0600(7) ?
Pt5 Er2 5 3.0722(7) ?
Pt5 Er2 . 3.0722(7) ?
Pt5 Pt9 10_656 3.1886(11) ?
Si3 Pt4 16 2.381(5) ?
Si3 Pt3 16 2.394(3) ?
Si3 Pt14 . 2.397(4) ?
Si3 Pt8 10_656 2.432(4) ?
Si3 Er1 6_455 3.003(3) ?
Si3 Er1 10_656 3.003(3) ?
Si3 Er4 . 3.072(4) ?
Si3 Er4 5 3.072(4) ?
Pt6 Si2 14_666 2.401(3) ?
Pt6 Si2 7_554 2.401(3) ?
Pt6 Pt1 7_554 2.8120(6) ?
Pt6 Pt1 14_666 2.8120(6) ?
Pt6 Pt3 14_666 2.8658(6) ?
Pt6 Pt3 7_554 2.8658(6) ?
Pt6 Er5 . 2.9047(6) ?
Pt6 Pt1 9_565 2.9856(6) ?
Pt6 Pt1 3_565 2.9856(6) ?
Pt6 Er3 . 3.1012(9) ?
Pt6 Er1 . 3.1030(10) ?
Pt6 Er2 9_565 3.2476(10) ?
Er1 Pt4 14_666 2.8211(10) ?
Er1 Pt4 7_554 2.8211(10) ?
Er1 Pt2 9_565 2.9041(8) ?
Er1 Pt2 3_565 2.9041(8) ?
Er1 Si3 4 3.003(3) ?
Er1 Si3 10_665 3.003(3) ?
Er1 Si2 7_554 3.017(3) ?
Er1 Si2 14_666 3.017(3) ?
Er1 Pt12 9_565 3.0311(9) ?
Er1 Pt4 4 3.0889(11) ?
Er1 Pt4 10_665 3.0889(11) ?
Er2 Pt3 11 2.9283(6) ?
Er2 Pt7 . 2.9605(9) ?
Er2 Pt2 11 3.0091(8) ?
Er2 Pt1 11 3.0252(7) ?
Er2 Pt13 . 3.072(3) ?
Er2 Pt5 11 3.0722(7) ?
Er2 Si2 6_454 3.113(3) ?
Er2 Si2 15_566 3.113(3) ?
Pt7 Si2 11 2.386(3) ?
Pt7 Pt1 11 2.8669(6) ?
Pt7 Pt3 11 2.9085(6) ?
Pt7 Er5 . 2.9323(6) ?
Pt7 Pt1 14_666 2.9562(6) ?
Pt7 Pt1 7_554 2.9562(6) ?
Pt7 Er4 . 3.1547(10) ?
Pt7 Er3 . 3.2658(10) ?
Er3 Pt3 14_666 2.9893(6) ?
Er3 Pt3 7_554 2.9893(6) ?
Er3 Pt8 . 3.0148(9) ?
Er3 Pt2 7_554 3.0187(7) ?
Er3 Pt2 14_666 3.0187(7) ?
Er3 Pt5 4 3.0600(7) ?
Er3 Pt5 10_665 3.0600(7) ?
Er3 Pt9 . 3.0978(11) ?
Er3 Si2 11 3.156(4) ?
Er3 Pt1 7_554 3.1827(7) ?
Er4 Pt4 11 2.8373(10) ?
Er4 Pt2 14_666 2.9971(7) ?
Er4 Pt2 7_554 2.9971(7) ?
Er4 Si3 11 3.072(4) ?
Er4 Si2 11 3.085(3) ?
Er4 Pt4 16 3.1023(10) ?
Er4 Pt4 5 3.1023(10) ?
Er4 Pt14 . 3.1686(10) ?
Pt8 Si3 4 2.432(4) ?
Pt8 Si3 10_665 2.432(4) ?
Pt8 Pt5 4 2.8583(8) ?
Pt8 Pt5 10_665 2.8583(8) ?
Pt8 Pt3 7_554 2.8916(4) ?
Pt8 Pt3 4 2.8916(4) ?
Pt8 Pt3 10_665 2.8916(4) ?
Pt8 Pt3 14_666 2.8916(4) ?
Pt8 Er3 13_665 3.0148(9) ?
Pt8 Er1 13_665 3.1568(10) ?
Pt9 Si1 7_554 2.444(9) ?
Pt9 Si1 14_666 2.444(9) ?
Pt9 Si1 10_665 2.444(9) ?
Pt9 Si1 4 2.444(9) ?
Pt9 Pt2 7_554 2.7003(5) ?
Pt9 Pt2 4 2.7003(5) ?
Pt9 Pt2 10_665 2.7003(5) ?
Pt9 Pt2 14_666 2.7003(5) ?
Pt9 Er3 13_665 3.0977(11) ?
Pt9 Pt10 . 3.099(2) ?
Pt9 Pt5 4 3.1886(11) ?
Pt10 Pt10 9_665 0.509(4) no
Pt10 Si1 4 2.232(13) ?
Pt10 Si1 7_554 2.232(13) ?
Pt10 Si1 14_666 2.232(13) ?
Pt10 Si1 10_665 2.232(13) ?
Pt10 Si1 12_665 2.580(12) ?
Pt10 Si1 2 2.580(12) ?
Pt10 Si1 15_666 2.580(12) ?
Pt10 Si1 6_554 2.580(12) ?
Pt10 Pt4 11 2.8058(8) ?
Pt10 Pt4 13_665 2.8058(8) ?
Pt10 Pt4 8_665 2.8058(8) ?
Pt11 Pt12 . 0.733(4) no
Pt11 Pt11 9 1.660(11) ?
Pt11 Pt12 9 2.394(8) ?
Pt11 Si1 16 2.495(11) ?
Pt11 Si1 5 2.495(11) ?
Pt11 Si1 11 2.495(11) ?
Pt11 Pt4 10_655 2.8007(15) ?
Pt11 Pt4 4_545 2.8007(15) ?
Pt11 Pt4 6_454 2.8007(15) ?
Pt11 Pt4 15_566 2.8007(15) ?
Pt11 Pt13 . 2.900(7) ?
Pt12 Pt13 . 2.167(5) ?
Pt12 Si1 16 2.360(12) ?
Pt12 Si1 5 2.360(12) ?
Pt12 Si1 11 2.360(12) ?
Pt12 Pt11 9 2.394(8) ?
Pt12 Er1 13_655 3.0311(9) ?
Pt12 Er1 9_565 3.0311(9) ?
Pt12 Pt4 10_655 3.0472(16) ?
Pt12 Pt4 6_454 3.0472(16) ?
Pt12 Pt4 4_545 3.0472(16) ?
Pt13 Pt2 5 2.5407(6) ?
Pt13 Pt2 11 2.5407(6) ?
Pt13 Pt2 16 2.5407(6) ?
Pt13 Pt5 11 2.790(3) ?
Pt13 Er2 5 3.072(3) ?
Pt13 Er1 9_565 3.558(2) ?
Pt13 Er1 13_655 3.558(2) ?
Pt14 Si3 11 2.397(4) ?
Pt14 Pt5 11 2.8036(9) ?
Pt14 Pt3 16 2.9112(4) ?
Pt14 Pt3 11 2.9112(4) ?
Pt14 Pt3 5 2.9112(4) ?
Pt14 Er2 5 3.1361(10) ?
Pt14 Er4 5 3.1686(10) ?
Er5 Pt6 9_565 2.9047(6) ?
Er5 Pt1 14_666 2.9286(4) ?
Er5 Pt1 15_566 2.9286(4) ?
Er5 Pt1 6_454 2.9286(4) ?
Er5 Pt1 7_554 2.9286(4) ?
Er5 Pt1 11 2.9300(4) ?
Er5 Pt1 3_565 2.9300(4) ?
Er5 Pt1 9_565 2.9300(4) ?
Er5 Pt7 9_565 2.9323(6) ?
